data_1502976
loop_
_publ_author_name
'Suzuki, Mitsuharu'
'Comito, Angelo'
'Khan, Saeed I.'
'Rubin, Yves'

_publ_section_title
;
 Nanochannel array within a multilayered network of a planarized
 dehydro[24]annulene.
;
_journal_issue 10
_journal_name_full 'Organic letters'
_journal_page_first 2346
_journal_page_last 2349
_journal_paper_doi 10.1021/ol1006967
_journal_volume 12
_journal_year 2010
_chemical_formula_moiety 'C36 H24 O8'
_chemical_formula_sum 'C36 H24 O8'
_chemical_formula_weight 584.55
_chemical_name_systematic
;
 ?
;
_space_group_IT_number 68
_symmetry_cell_setting orthorhombic
_symmetry_space_group_name_Hall '-C 2a 2ac'
_symmetry_space_group_name_H-M 'C c c a :2'
_atom_sites_solution_hydrogens geom
_atom_sites_solution_primary direct
_atom_sites_solution_secondary difmap
_audit_creation_method SHELXL-97
_cell_angle_alpha 90.00
_cell_angle_beta 90.00
_cell_angle_gamma 90.00
_cell_formula_units_Z 4
_cell_length_a 12.4522(9)
_cell_length_b 12.4742(9)
_cell_length_c 19.6932(15)
_cell_measurement_reflns_used 4824
_cell_measurement_temperature 100(2)
_cell_measurement_theta_max 29.09
_cell_measurement_theta_min 3.87
_cell_volume 3059.0(4)
_computing_cell_refinement 'Bruker SMART APEX2'
_computing_data_collection 'Bruker SMART APEX2'
_computing_data_reduction 'Bruker SAINT'
_computing_molecular_graphics 'Bruker SHELXTL'
_computing_publication_material 'Bruker SHELXTL'
_computing_structure_refinement 'SHELXL-97 (Sheldrick, 1997)'
_computing_structure_solution 'SHELXS-97 (Sheldrick, 1990)'
_diffrn_ambient_temperature 100(2)
_diffrn_measured_fraction_theta_full 0.997
_diffrn_measured_fraction_theta_max 0.997
_diffrn_measurement_device_type 'CCD area detector'
_diffrn_measurement_method 'phi and omega scans'
_diffrn_radiation_monochromator graphite
_diffrn_radiation_source 'fine-focus sealed tube'
_diffrn_radiation_type MoK\a
_diffrn_radiation_wavelength 0.71073
_diffrn_reflns_av_R_equivalents 0.0287
_diffrn_reflns_av_sigmaI/netI 0.0170
_diffrn_reflns_limit_h_max 17
_diffrn_reflns_limit_h_min -17
_diffrn_reflns_limit_k_max 17
_diffrn_reflns_limit_k_min -17
_diffrn_reflns_limit_l_max 26
_diffrn_reflns_limit_l_min -27
_diffrn_reflns_number 13751
_diffrn_reflns_theta_full 29.18
_diffrn_reflns_theta_max 29.18
_diffrn_reflns_theta_min 3.87
_exptl_absorpt_coefficient_mu 0.090
_exptl_absorpt_correction_T_max 0.9778
_exptl_absorpt_correction_T_min 0.9537
_exptl_absorpt_correction_type multi-scan
_exptl_absorpt_process_details 'Sadabs (Bruker)'
_exptl_crystal_colour yellow
_exptl_crystal_density_diffrn 1.269
_exptl_crystal_density_method 'not measured'
_exptl_crystal_description block
_exptl_crystal_F_000 1216
_exptl_crystal_size_max 0.30
_exptl_crystal_size_mid 0.30
_exptl_crystal_size_min 0.25
_refine_diff_density_max 0.335
_refine_diff_density_min -0.188
_refine_diff_density_rms 0.042
_refine_ls_extinction_method none
_refine_ls_goodness_of_fit_ref 1.063
_refine_ls_hydrogen_treatment constr
_refine_ls_matrix_type full
_refine_ls_number_parameters 101
_refine_ls_number_reflns 2068
_refine_ls_number_restraints 0
_refine_ls_restrained_S_all 1.063
_refine_ls_R_factor_all 0.0412
_refine_ls_R_factor_gt 0.0352
_refine_ls_shift/su_max 0.000
_refine_ls_shift/su_mean 0.000
_refine_ls_structure_factor_coef Fsqd
_refine_ls_weighting_details 'calc w=1/[\s^2^(Fo^2^)+(0.0467P)^2^+1.5811P] where P=(Fo^2^+2Fc^2^)/3'
_refine_ls_weighting_scheme calc
_refine_ls_wR_factor_gt 0.0892
_refine_ls_wR_factor_ref 0.0947
_reflns_number_gt 1790
_reflns_number_total 2068
_reflns_threshold_expression >2sigma(I)
_cod_data_source_file ol1006967_si_001.cif
_cod_data_source_block 1b
_cod_depositor_comments
;
The following automatic conversions were performed:

'_symmetry_cell_setting' value 'Orthorhombic' changed to
'orthorhombic' according to
/home/saulius/struct/CIF-dictionaries/cif_core.dic dictionary named
'cif_core.dic' version 2.4.2 from 2011-04-26.

Automatic conversion script
Id: cif_fix_values 1715 2011-07-08 13:25:40Z adriana 
;
_cod_original_sg_symbol_Hall '-C 2b 2bc'
_cod_original_sg_symbol_H-M 'C c c a'
_cod_database_code 1502976

loop_
_symmetry_equiv_pos_as_xyz
'x, y, z'
'-x+1/2, -y, z'
'-x, y, -z+1/2'
'x+1/2, -y, -z+1/2'
'x+1/2, y+1/2, z'
'-x+1, -y+1/2, z'
'-x+1/2, y+1/2, -z+1/2'
'x+1, -y+1/2, -z+1/2'
'-x, -y, -z'
'x-1/2, y, -z'
'x, -y, z-1/2'
'-x-1/2, y, z-1/2'
'-x+1/2, -y+1/2, -z'
'x, y+1/2, -z'
'x+1/2, -y+1/2, z-1/2'
'-x, y+1/2, z-1/2'

loop_
_atom_site_label
_atom_site_type_symbol
_atom_site_fract_x
_atom_site_fract_y
_atom_site_fract_z
_atom_site_U_iso_or_equiv
_atom_site_adp_type
_atom_site_occupancy
_atom_site_symmetry_multiplicity
_atom_site_calc_flag
_atom_site_refinement_flags
O1 O 0.28671(5) 0.21995(5) 0.36516(3) 0.01963(16) Uani 1 1 d .
O2 O 0.26632(7) 0.37133(6) 0.42494(4) 0.03060(19) Uani 1 1 d .
C1 C 0.47712(7) -0.20012(7) 0.43473(4) 0.01862(19) Uani 1 1 d .
C2 C 0.43711(7) -0.11202(7) 0.43828(4) 0.01844(19) Uani 1 1 d .
C3 C 0.38944(7) -0.01019(7) 0.44878(4) 0.01763(18) Uani 1 1 d .
H3 H 0.3535 0.0018 0.4907 0.021 Uiso 1 1 calc R
C4 C 0.39154(7) 0.07115(7) 0.40327(4) 0.01647(18) Uani 1 1 d .
C5 C 0.44004(7) 0.06170(7) 0.33823(5) 0.01836(19) Uani 1 1 d .
C6 C 0.47811(7) 0.06147(7) 0.28185(5) 0.01963(19) Uani 1 1 d .
C7 C 0.34726(7) 0.17915(7) 0.42217(4) 0.01842(19) Uani 1 1 d .
H7A H 0.3002 0.1726 0.4625 0.022 Uiso 1 1 calc R
H7B H 0.4067 0.2288 0.4334 0.022 Uiso 1 1 calc R
C8 C 0.25070(8) 0.32104(7) 0.37385(5) 0.0211(2) Uani 1 1 d .
C9 C 0.18963(10) 0.35986(9) 0.31321(5) 0.0311(2) Uani 1 1 d .
H9A H 0.1628 0.4324 0.3219 0.047 Uiso 1 1 calc R
H9B H 0.1289 0.3118 0.3045 0.047 Uiso 1 1 calc R
H9C H 0.2371 0.3608 0.2735 0.047 Uiso 1 1 calc R

loop_
_atom_site_aniso_label
_atom_site_aniso_U_11
_atom_site_aniso_U_22
_atom_site_aniso_U_33
_atom_site_aniso_U_23
_atom_site_aniso_U_13
_atom_site_aniso_U_12
O1 0.0245(3) 0.0187(3) 0.0157(3) -0.0015(2) -0.0022(2) 0.0062(2)
O2 0.0467(5) 0.0199(3) 0.0252(4) -0.0050(3) -0.0031(3) 0.0063(3)
C1 0.0197(4) 0.0208(4) 0.0154(4) 0.0004(3) 0.0003(3) -0.0008(3)
C2 0.0193(4) 0.0203(4) 0.0158(4) 0.0014(3) 0.0002(3) -0.0004(3)
C3 0.0183(4) 0.0189(4) 0.0157(4) -0.0002(3) 0.0010(3) 0.0014(3)
C4 0.0170(4) 0.0178(4) 0.0147(4) -0.0015(3) 0.0000(3) 0.0016(3)
C5 0.0204(4) 0.0161(4) 0.0186(4) 0.0006(3) 0.0001(3) 0.0021(3)
C6 0.0219(4) 0.0179(4) 0.0191(4) 0.0004(3) 0.0013(3) 0.0014(3)
C7 0.0233(4) 0.0175(4) 0.0145(4) -0.0009(3) -0.0015(3) 0.0040(3)
C8 0.0243(4) 0.0185(4) 0.0204(4) 0.0014(3) 0.0036(3) 0.0039(3)
C9 0.0391(6) 0.0297(5) 0.0245(5) 0.0028(4) -0.0021(4) 0.0142(4)

loop_
_atom_type_symbol
_atom_type_description
_atom_type_scat_dispersion_real
_atom_type_scat_dispersion_imag
_atom_type_scat_source
C C 0.0033 0.0016 'International Tables Vol C Tables 4.2.6.8 and 6.1.1.4'
H H 0.0000 0.0000 'International Tables Vol C Tables 4.2.6.8 and 6.1.1.4'
O O 0.0106 0.0060 'International Tables Vol C Tables 4.2.6.8 and 6.1.1.4'

loop_
_geom_angle_atom_site_label_1
_geom_angle_atom_site_label_2
_geom_angle_atom_site_label_3
_geom_angle
_geom_angle_site_symmetry_3
C8 O1 C7 113.83(7) .
C2 C1 C1 176.68(6) 6_545
C1 C2 C3 174.88(9) .
C4 C3 C2 124.54(8) .
C4 C3 H3 117.7 .
C2 C3 H3 117.7 .
C3 C4 C5 122.86(8) .
C3 C4 C7 120.05(8) .
C5 C4 C7 116.98(8) .
C6 C5 C4 174.91(9) .
C5 C6 C6 179.61(13) 3_655
O1 C7 C4 108.34(7) .
O1 C7 H7A 110.0 .
C4 C7 H7A 110.0 .
O1 C7 H7B 110.0 .
C4 C7 H7B 110.0 .
H7A C7 H7B 108.4 .
O2 C8 O1 122.72(9) .
O2 C8 C9 125.56(9) .
O1 C8 C9 111.72(8) .
C8 C9 H9A 109.5 .
C8 C9 H9B 109.5 .
H9A C9 H9B 109.5 .
C8 C9 H9C 109.5 .
H9A C9 H9C 109.5 .
H9B C9 H9C 109.5 .

loop_
_geom_bond_atom_site_label_1
_geom_bond_atom_site_label_2
_geom_bond_distance
_geom_bond_site_symmetry_2
O1 C8 1.3493(11) .
O1 C7 1.4452(10) .
O2 C8 1.2015(11) .
C1 C2 1.2087(13) .
C1 C1 1.3686(18) 6_545
C2 C3 1.4172(12) .
C3 C4 1.3541(12) .
C3 H3 0.9500 .
C4 C5 1.4210(12) .
C4 C7 1.5025(12) .
C5 C6 1.2072(13) .
C6 C6 1.3679(18) 3_655
C7 H7A 0.9900 .
C7 H7B 0.9900 .
C8 C9 1.4963(13) .
C9 H9A 0.9800 .
C9 H9B 0.9800 .
C9 H9C 0.9800 .

loop_
_geom_torsion_atom_site_label_1
_geom_torsion_atom_site_label_2
_geom_torsion_atom_site_label_3
_geom_torsion_atom_site_label_4
_geom_torsion
C2 C3 C4 C5 1.88(14)
C2 C3 C4 C7 -174.34(8)
C8 O1 C7 C4 -174.46(7)
C3 C4 C7 O1 -138.00(8)
C5 C4 C7 O1 45.56(10)
C7 O1 C8 O2 -1.19(13)
C7 O1 C8 C9 179.39(8)
